data_7217938
loop_
_publ_author_name
'Troyano, J.'
'Perles, J.'
'Amo-Ochoa, P.'
'Mart\'inez, J. I.'
'Zamora, F.'
'Delgado, S.'

_publ_section_title
;
 Reversible recrystallization process of copper and silver
 thioacetamide--halide coordination polymers and their basic building
 blocks
;
_journal_issue 35
_journal_name_full CrystEngComm
_journal_page_first 8224
_journal_paper_doi 10.1039/C4CE00480A
_journal_volume 16
_journal_year 2014
_chemical_formula_sum 'C2 H5 Br Cu N S'
_chemical_formula_weight 218.58
_chemical_name_common JA81
_space_group_crystal_system trigonal
_space_group_IT_number 158
_space_group_name_Hall 'P 3 -2"c'
_space_group_name_H-M_alt 'P 3 c 1'
_symmetry_space_group_name_Hall 'P 3 -2"c'
_symmetry_space_group_name_H-M 'P 3 c 1'
_atom_sites_solution_hydrogens geom
_atom_sites_solution_primary direct
_atom_sites_solution_secondary difmap
_cell_angle_alpha 90
_cell_angle_beta 90
_cell_angle_gamma 120
_cell_formula_units_Z 18
_cell_length_a 19.9588(8)
_cell_length_b 19.9588(8)
_cell_length_c 7.6768(4)
_cell_measurement_reflns_used 8152
_cell_measurement_temperature 296.(2)
_cell_measurement_theta_max 27.9157
_cell_measurement_theta_min 3.3484
_cell_volume 2648.4(2)
_computing_cell_refinement 'SAINT V7.68A (Bruker AXS, 2009)'
_computing_data_reduction 'SAINT V7.68A (Bruker AXS, 2009)'
_computing_structure_refinement 'SHELXL-97 (Sheldrick, 2008)'
_computing_structure_solution 'SHELXS-97 (Sheldrick, 2008)'
_diffrn_ambient_temperature 296.(2)
_diffrn_detector_area_resol_mean 8.3333
_diffrn_measured_fraction_theta_full 0.999
_diffrn_measured_fraction_theta_max 0.999
_diffrn_radiation_wavelength 0.71073
_diffrn_reflns_av_R_equivalents 0.0461
_diffrn_reflns_av_sigmaI/netI 0.0301
_diffrn_reflns_limit_h_max 24
_diffrn_reflns_limit_h_min -21
_diffrn_reflns_limit_k_max 24
_diffrn_reflns_limit_k_min -24
_diffrn_reflns_limit_l_max 9
_diffrn_reflns_limit_l_min -9
_diffrn_reflns_number 38883
_diffrn_reflns_theta_full 25.35
_diffrn_reflns_theta_max 25.35
_diffrn_reflns_theta_min 2.04
_exptl_absorpt_coefficient_mu 10.710
_exptl_absorpt_correction_T_max 0.15
_exptl_absorpt_correction_T_min 0.11
_exptl_absorpt_correction_type multi-scan
_exptl_absorpt_process_details sadabs
_exptl_crystal_colour 'clear pale yellow'
_exptl_crystal_density_diffrn 2.467
_exptl_crystal_density_method 'not measured'
_exptl_crystal_description 'hexagonal prism'
_exptl_crystal_F_000 1872
_exptl_crystal_size_max 0.330
_exptl_crystal_size_mid 0.320
_exptl_crystal_size_min 0.280
_refine_diff_density_max 1.123
_refine_diff_density_min -0.696
_refine_ls_abs_structure_details 'Flack H D (1983), Acta Cryst. A39, 876-881'
_refine_ls_abs_structure_Flack 0.030(18)
_refine_ls_extinction_coef 0.00140(14)
_refine_ls_extinction_method SHELXL
_refine_ls_goodness_of_fit_ref 1.003
_refine_ls_hydrogen_treatment refxyz
_refine_ls_matrix_type full
_refine_ls_number_parameters 177
_refine_ls_number_reflns 3245
_refine_ls_number_restraints 25
_refine_ls_restrained_S_all 1.000
_refine_ls_R_factor_all 0.0412
_refine_ls_R_factor_gt 0.0295
_refine_ls_shift/su_max 0.002
_refine_ls_shift/su_mean 0.000
_refine_ls_structure_factor_coef Fsqd
_refine_ls_weighting_details 'calc w=1/[\s^2^(Fo^2^)+(0.0680P)^2^+0.0000P] where P=(Fo^2^+2Fc^2^)/3'
_refine_ls_weighting_scheme calc
_refine_ls_wR_factor_gt 0.0842
_refine_ls_wR_factor_ref 0.1004
_reflns_number_gt 2630
_reflns_number_total 3245
_reflns_threshold_expression >2sigma(I)
_cod_duplicate_entry 7215282
_cod_data_source_file c4ce00480a2.cif
_cod_data_source_block I
_cod_database_code 7217938

loop_
_space_group_symop_operation_xyz
'x, y, z'
'-y, x-y, z'
'-x+y, -x, z'
'-x+y, y, z+1/2'
'x, x-y, z+1/2'
'-y, -x, z+1/2'

loop_
_atom_site_type_symbol
_atom_site_label
_atom_site_fract_x
_atom_site_fract_y
_atom_site_fract_z
_atom_site_U_iso_or_equiv
_atom_site_adp_type
_atom_site_calc_flag
_atom_site_refinement_flags
_atom_site_occupancy
_atom_site_disorder_assembly
_atom_site_disorder_group
Cu Cu1 0.41021(4) 0.13889(4) 0.5218(3) 0.0319(4) Uani d . 1.0 . .
Cu Cu2 0.39539(4) -0.07682(4) 0.48460(14) 0.0312(3) Uani d . 1.0 . .
Cu Cu3 0.19427(4) -0.06211(4) 0.5115(7) 0.0359(4) Uani d . 1.0 . .
Br Br1 0.47024(4) 0.23800(5) 0.2696(3) 0.0286(4) Uani d . 1.0 . .
Br Br2 0.42879(6) -0.13683(4) 0.23571(9) 0.0271(3) Uani d . 1.0 . .
Br Br3 0.09855(11) -0.09800(10) 0.2622(6) 0.0320(3) Uani d . 1.0 . .
C C1 0.5513(3) 0.0969(4) 0.5285(10) 0.0288(15) Uani d . 1.0 . .
C C2 0.5930(4) 0.0542(4) 0.5042(11) 0.0360(15) Uani d . 1.0 . .
H H2D 0.6397 0.0857 0.4399 0.054 Uiso calc R 1.0 . .
H H2E 0.561 0.0074 0.4409 0.054 Uiso calc R 1.0 . .
H H2F 0.6056 0.0418 0.6158 0.054 Uiso calc R 1.0 . .
C C3 0.2120(3) -0.2179(3) 0.4748(8) 0.0242(14) Uani d . 1.0 . .
C C4 0.1276(4) -0.2597(4) 0.4952(10) 0.0357(16) Uani d . 1.0 . .
H H4A 0.106 -0.3091 0.4385 0.054 Uiso calc R 1.0 . .
H H4B 0.1068 -0.2302 0.4435 0.054 Uiso calc R 1.0 . .
H H4C 0.1148 -0.2672 0.6168 0.054 Uiso calc R 1.0 . .
C C5 0.2363(4) 0.1209(4) 0.5160(15) 0.0371(18) Uani d . 1.0 . .
C C6 0.2794(4) 0.2056(4) 0.5162(10) 0.0332(15) Uani d . 1.0 A .
H H6A 0.328 0.2237 0.4582 0.05 Uiso calc R 1.0 . .
H H6B 0.2884 0.224 0.6341 0.05 Uiso calc R 1.0 . .
H H6C 0.2499 0.2246 0.4564 0.05 Uiso calc R 1.0 . .
N N1 0.5909(3) 0.1697(5) 0.5720(13) 0.082(3) Uani d U 1.0 . .
H H1A 0.6402 0.1916 0.5857 0.098 Uiso calc R 1.0 . .
H H1B 0.5677 0.1958 0.5869 0.098 Uiso calc R 1.0 . .
N N2 0.2458(4) -0.2575(3) 0.4367(13) 0.085(4) Uani d U 1.0 . .
H H2A 0.2188 -0.3068 0.4241 0.102 Uiso calc R 1.0 . .
H H2B 0.2953 -0.2342 0.4242 0.102 Uiso calc R 1.0 . .
N N3A 0.1624(8) 0.0867(6) 0.459(4) 0.062(7) Uani d PU 0.61(4) A 1
H H3A1 0.1251 0.0696 0.5333 0.074 Uiso calc PR 0.61(4) A 1
H H3A2 0.1527 0.082 0.3496 0.074 Uiso calc PR 0.61(4) A 1
N N3B 0.1652(13) 0.0883(10) 0.593(4) 0.043(7) Uani d PU 0.39(4) A 2
H H3B1 0.1241 0.0692 0.5298 0.051 Uiso calc PR 0.39(4) A 2
H H3B2 0.1614 0.0868 0.7047 0.051 Uiso calc PR 0.39(4) A 2
S S1 0.45488(9) 0.05425(9) 0.4954(2) 0.0275(4) Uani d . 1.0 . .
S S2 0.26593(9) -0.12160(9) 0.5072(5) 0.0293(4) Uani d . 1.0 . .
S S3 0.27903(9) 0.06727(8) 0.5161(2) 0.0270(4) Uani d . 1.0 A .

loop_
_atom_site_aniso_label
_atom_site_aniso_U_11
_atom_site_aniso_U_22
_atom_site_aniso_U_33
_atom_site_aniso_U_12
_atom_site_aniso_U_13
_atom_site_aniso_U_23
Cu1 0.0213(4) 0.0232(5) 0.0514(11) 0.0114(4) -0.0022(3) -0.0036(3)
Cu2 0.0210(4) 0.0214(4) 0.0496(9) 0.0094(3) 0.0007(3) -0.0023(3)
Cu3 0.0237(4) 0.0207(4) 0.0633(9) 0.0111(4) -0.0008(4) -0.0018(4)
Br1 0.0321(5) 0.0283(4) 0.0290(10) 0.0177(3) 0.0018(3) 0.0062(3)
Br2 0.0280(4) 0.0318(5) 0.0255(8) 0.0178(3) 0.0050(3) 0.0017(2)
Br3 0.0289(4) 0.0289(4) 0.0357(9) 0.0124(3) -0.0100(2) -0.0107(3)
C1 0.022(3) 0.023(4) 0.045(4) 0.014(3) 0.001(3) 0.003(3)
C2 0.026(4) 0.038(4) 0.052(4) 0.022(3) 0.000(3) 0.001(3)
C3 0.017(3) 0.017(3) 0.041(4) 0.011(3) 0.003(2) 0.003(2)
C4 0.017(3) 0.024(4) 0.055(4) 0.003(3) 0.002(3) 0.002(3)
C5 0.015(4) 0.024(3) 0.072(5) 0.009(3) 0.002(3) 0.000(3)
C6 0.033(4) 0.019(3) 0.048(4) 0.014(3) 0.000(3) 0.002(3)
N1 0.017(3) 0.041(5) 0.188(11) 0.015(3) -0.017(4) -0.044(5)
N2 0.022(4) 0.014(3) 0.215(12) 0.007(3) 0.023(4) -0.017(4)
N3A 0.015(6) 0.038(6) 0.14(2) 0.017(5) -0.021(8) -0.014(7)
N3B 0.028(10) 0.039(10) 0.067(16) 0.022(8) 0.019(10) 0.002(8)
S1 0.0169(7) 0.0174(8) 0.0491(10) 0.0091(6) -0.0042(6) -0.0034(6)
S2 0.0176(8) 0.0175(7) 0.0532(9) 0.0090(7) -0.0005(6) -0.0042(7)
S3 0.0186(8) 0.0172(8) 0.0459(10) 0.0095(7) 0.0005(6) 0.0008(6)

loop_
_atom_type_symbol
_atom_type_description
_atom_type_scat_dispersion_real
_atom_type_scat_dispersion_imag
_atom_type_scat_source
C C 0.0033 0.0016 'International Tables Vol C Tables 4.2.6.8 and 6.1.1.4'
H H 0.0000 0.0000 'International Tables Vol C Tables 4.2.6.8 and 6.1.1.4'
N N 0.0061 0.0033 'International Tables Vol C Tables 4.2.6.8 and 6.1.1.4'
S S 0.1246 0.1234 'International Tables Vol C Tables 4.2.6.8 and 6.1.1.4'
Cu Cu 0.3201 1.2651 'International Tables Vol C Tables 4.2.6.8 and 6.1.1.4'
Br Br -0.2901 2.4595 'International Tables Vol C Tables 4.2.6.8 and 6.1.1.4'

loop_
_geom_angle_atom_site_label_1
_geom_angle_atom_site_label_2
_geom_angle_atom_site_label_3
_geom_angle_site_symmetry_1
_geom_angle_site_symmetry_3
_geom_angle
S3 Cu1 S1 . . 106.67(6)
S3 Cu1 Br1 . 5 117.02(6)
S1 Cu1 Br1 . 5 113.54(6)
S3 Cu1 Br1 . . 114.40(6)
S1 Cu1 Br1 . . 107.23(6)
Br1 Cu1 Br1 5 . 97.62(3)
S1 Cu2 S2 . . 106.63(6)
S1 Cu2 Br2 . . 117.77(6)
S2 Cu2 Br2 . . 112.91(8)
S1 Cu2 Br2 . 4_655 113.66(6)
S2 Cu2 Br2 . 4_655 107.84(9)
Br2 Cu2 Br2 . 4_655 97.64(3)
S2 Cu3 S3 . . 106.79(7)
S2 Cu3 Br3 . . 115.03(8)
S3 Cu3 Br3 . . 111.08(11)
S2 Cu3 Br3 . 6 116.28(8)
S3 Cu3 Br3 . 6 109.78(11)
Br3 Cu3 Br3 . 6 97.74(3)
Cu1 Br1 Cu1 5_554 . 131.96(4)
Cu2 Br2 Cu2 . 4_654 131.96(4)
Cu3 Br3 Cu3 . 6_554 132.10(4)
N1 C1 C2 . . 118.3(6)
N1 C1 S1 . . 120.2(5)
C2 C1 S1 . . 121.4(5)
C1 C2 H2D . . 109.5
C1 C2 H2E . . 109.5
H2D C2 H2E . . 109.5
C1 C2 H2F . . 109.5
H2D C2 H2F . . 109.5
H2E C2 H2F . . 109.5
N2 C3 C4 . . 118.4(5)
N2 C3 S2 . . 119.6(4)
C4 C3 S2 . . 121.9(5)
C3 C4 H4A . . 109.5
C3 C4 H4B . . 109.5
H4A C4 H4B . . 109.5
C3 C4 H4C . . 109.5
H4A C4 H4C . . 109.5
H4B C4 H4C . . 109.5
N3A C5 N3B . . 44.4(10)
N3A C5 C6 . . 116.5(7)
N3B C5 C6 . . 114.9(9)
N3A C5 S3 . . 117.0(7)
N3B C5 S3 . . 115.9(8)
C6 C5 S3 . . 123.2(5)
C5 C6 H6A . . 109.5
C5 C6 H6B . . 109.5
H6A C6 H6B . . 109.5
C5 C6 H6C . . 109.5
H6A C6 H6C . . 109.5
H6B C6 H6C . . 109.5
C1 N1 H1A . . 120.0
C1 N1 H1B . . 120.0
H1A N1 H1B . . 120.0
C3 N2 H2A . . 120.0
C3 N2 H2B . . 120.0
H2A N2 H2B . . 120.0
C5 N3A H3A1 . . 120.0
C5 N3A H3A2 . . 120.0
H3A1 N3A H3A2 . . 120.0
C5 N3B H3B1 . . 120.0
C5 N3B H3B2 . . 120.0
H3B1 N3B H3B2 . . 120.0
C1 S1 Cu2 . . 113.2(2)
C1 S1 Cu1 . . 112.5(2)
Cu2 S1 Cu1 . . 133.18(8)
C3 S2 Cu3 . . 112.8(2)
C3 S2 Cu2 . . 112.8(2)
Cu3 S2 Cu2 . . 133.08(7)
C5 S3 Cu1 . . 113.2(3)
C5 S3 Cu3 . . 113.6(3)
Cu1 S3 Cu3 . . 133.19(7)

loop_
_geom_bond_atom_site_label_1
_geom_bond_atom_site_label_2
_geom_bond_site_symmetry_2
_geom_bond_distance
Cu1 S3 . 2.2711(18)
Cu1 S1 . 2.2793(17)
Cu1 Br1 5 2.5088(12)
Cu1 Br1 . 2.5935(12)
Cu2 S1 . 2.2702(18)
Cu2 S2 . 2.2795(17)
Cu2 Br2 . 2.5155(12)
Cu2 Br2 4_655 2.5863(13)
Cu3 S2 . 2.2702(18)
Cu3 S3 . 2.2723(17)
Cu3 Br3 . 2.5412(19)
Cu3 Br3 6 2.5549(19)
Br1 Cu1 5_554 2.5088(12)
Br2 Cu2 4_654 2.5863(13)
Br3 Cu3 6_554 2.5550(19)
C1 N1 . 1.303(11)
C1 C2 . 1.470(9)
C1 S1 . 1.689(6)
C2 H2D . 0.96
C2 H2E . 0.96
C2 H2F . 0.96
C3 N2 . 1.303(10)
C3 C4 . 1.467(8)
C3 S2 . 1.688(6)
C4 H4A . 0.96
C4 H4B . 0.96
C4 H4C . 0.96
C5 N3A . 1.351(15)
C5 N3B . 1.366(19)
C5 C6 . 1.463(9)
C5 S3 . 1.669(6)
C6 H6A . 0.96
C6 H6B . 0.96
C6 H6C . 0.96
N1 H1A . 0.86
N1 H1B . 0.86
N2 H2A . 0.86
N2 H2B . 0.86
N3A H3A1 . 0.86
N3A H3A2 . 0.86
N3B H3B1 . 0.86
N3B H3B2 . 0.86
